data_7240439
loop_
_publ_author_name
'Verpekin, Victor V.'
'Semeikin, Oleg V.'
'Vasiliev, Alexander D.'
'Kondrasenko, Alexander A.'
'Belousov, Yuri A.'
'Ustynyuk, Nikolai A.'

_publ_section_title
;
 Catalyzed M--C coupling reactions in the synthesis of
 \s-(pyridylethynyl)dicarbonylcyclopentadienyliron complexes
;
_journal_issue 29
_journal_name_full 'RSC Advances'
_journal_page_first 17014
_journal_page_last 17025
_journal_paper_doi 10.1039/D0RA02333G
_journal_volume 10
_journal_year 2020
_chemical_formula_moiety 'C15 H8 Fe N2 O2 S'
_chemical_formula_sum 'C15 H8 Fe N2 O2 S'
_chemical_formula_weight 336.14
_space_group_crystal_system monoclinic
_space_group_IT_number 14
_space_group_name_Hall '-P 2yn'
_space_group_name_H-M_alt 'P 1 21/n 1'
_atom_sites_solution_hydrogens geom
_atom_sites_solution_primary direct
_atom_sites_solution_secondary difmap
_audit_creation_method SHELXL-2014/7
_audit_update_record
;
2020-02-07 deposited with the CCDC.	2020-04-21 downloaded from the CCDC.
;
_cell_angle_alpha 90
_cell_angle_beta 93.765(2)
_cell_angle_gamma 90
_cell_formula_units_Z 4
_cell_length_a 6.4302(5)
_cell_length_b 11.8451(10)
_cell_length_c 17.9823(15)
_cell_measurement_reflns_used 2151
_cell_measurement_temperature 296(2)
_cell_measurement_theta_max 23.44
_cell_measurement_theta_min 2.27
_cell_volume 1366.69(19)
_computing_cell_refinement 'Bruker SAINT'
_computing_data_collection 'Bruker PHOTON II'
_computing_data_reduction 'Bruker SAINT'
_computing_molecular_graphics 'Bruker SHELXTL'
_computing_publication_material 'Bruker SHELXTL'
_computing_structure_refinement 'SHELXL (Sheldrick 2015)'
_computing_structure_solution 'SHELXT (Sheldrick 2015)'
_diffrn_ambient_temperature 296(2)
_diffrn_measured_fraction_theta_full 1.000
_diffrn_measured_fraction_theta_max 1.000
_diffrn_measurement_device_type 'Bruker PHOTON-II CCD'
_diffrn_measurement_method '\f and \w scans'
_diffrn_radiation_type MoK\a
_diffrn_radiation_wavelength 0.71073
_diffrn_reflns_av_R_equivalents 0.0686
_diffrn_reflns_av_unetI/netI 0.0467
_diffrn_reflns_Laue_measured_fraction_full 1.000
_diffrn_reflns_Laue_measured_fraction_max 1.000
_diffrn_reflns_limit_h_max 8
_diffrn_reflns_limit_h_min -8
_diffrn_reflns_limit_k_max 15
_diffrn_reflns_limit_k_min -15
_diffrn_reflns_limit_l_max 22
_diffrn_reflns_limit_l_min -22
_diffrn_reflns_number 14867
_diffrn_reflns_point_group_measured_fraction_full 1.000
_diffrn_reflns_point_group_measured_fraction_max 1.000
_diffrn_reflns_theta_full 25.242
_diffrn_reflns_theta_max 26.963
_diffrn_reflns_theta_min 2.060
_exptl_absorpt_coefficient_mu 1.260
_exptl_absorpt_correction_T_max 0.7455
_exptl_absorpt_correction_T_min 0.6461
_exptl_absorpt_correction_type multi-scan
_exptl_absorpt_process_details
;
 Krause, L., Herbst-Irmer, R., Sheldrick G.M. & Stalke D.,
 J. Appl. Cryst. 48 (2015) 3-10.
;
_exptl_crystal_colour dark-yellow
_exptl_crystal_density_diffrn 1.634
_exptl_crystal_description prism
_exptl_crystal_F_000 680
_exptl_crystal_size_max 0.440
_exptl_crystal_size_mid 0.310
_exptl_crystal_size_min 0.140
_refine_diff_density_max 0.311
_refine_diff_density_min -0.392
_refine_diff_density_rms 0.062
_refine_ls_extinction_method none
_refine_ls_goodness_of_fit_ref 1.076
_refine_ls_hydrogen_treatment constr
_refine_ls_matrix_type full
_refine_ls_number_parameters 190
_refine_ls_number_reflns 2964
_refine_ls_number_restraints 0
_refine_ls_restrained_S_all 1.076
_refine_ls_R_factor_all 0.0738
_refine_ls_R_factor_gt 0.0496
_refine_ls_shift/su_max 0.001
_refine_ls_shift/su_mean 0.000
_refine_ls_structure_factor_coef Fsqd
_refine_ls_weighting_details 'w=1/[\s^2^(Fo^2^)+(0.0442P)^2^+0.2917P] where P=(Fo^2^+2Fc^2^)/3'
_refine_ls_weighting_scheme calc
_refine_ls_wR_factor_gt 0.0996
_refine_ls_wR_factor_ref 0.1087
_reflns_Friedel_coverage 0.000
_reflns_number_gt 2227
_reflns_number_total 2964
_reflns_threshold_expression 'I > 2\s(I)'
_cod_data_source_file d0ra02333g2.cif
_cod_data_source_block Ant19
_cod_depositor_comments 'Adding full bibliography for 7240436--7240439.cif.'
_cod_original_sg_symbol_H-M 'P 21/n'
_cod_database_code 7240439
_shelx_shelxl_version_number 2014/7
_shelx_space_group_comment
;
The symmetry employed for this shelxl refinement is uniquely defined
by the following loop, which should always be used as a source of
symmetry information in preference to the above space-group names.
They are only intended as comments.
;
_shelx_estimated_absorpt_t_min 0.607
_shelx_estimated_absorpt_t_max 0.843

loop_
_space_group_symop_operation_xyz
'x, y, z'
'-x+1/2, y+1/2, -z+1/2'
'-x, -y, -z'
'x-1/2, -y-1/2, z-1/2'

loop_
_atom_site_label
_atom_site_type_symbol
_atom_site_fract_x
_atom_site_fract_y
_atom_site_fract_z
_atom_site_U_iso_or_equiv
_atom_site_adp_type
_atom_site_occupancy
_atom_site_site_symmetry_order
_atom_site_calc_flag
_atom_site_refinement_flags_posn
_atom_site_refinement_flags_adp
_atom_site_refinement_flags_occupancy
_atom_site_disorder_assembly
_atom_site_disorder_group
Fe Fe 0.54770(7) 0.27329(4) 0.51452(2) 0.03574(16) Uani 1 1 d . . . . .
S S -0.29236(17) 0.27855(11) 0.24146(6) 0.0719(3) Uani 1 1 d . . . . .
O1 O 0.2841(4) 0.0741(2) 0.50313(15) 0.0619(7) Uani 1 1 d . . . . .
O2 O 0.2647(4) 0.4089(2) 0.59715(16) 0.0620(7) Uani 1 1 d . . . . .
N1 N -0.0804(5) 0.2843(3) 0.29411(16) 0.0494(7) Uani 1 1 d . . . . .
N2 N -0.2620(5) 0.3824(3) 0.18651(18) 0.0684(10) Uani 1 1 d . . . . .
C1 C 0.3887(5) 0.1522(3) 0.50835(18) 0.0425(8) Uani 1 1 d . . . . .
C2 C 0.3729(5) 0.3546(3) 0.56391(19) 0.0434(8) Uani 1 1 d . . . . .
C3 C 0.4129(5) 0.3252(3) 0.42259(18) 0.0412(8) Uani 1 1 d . . . . .
C4 C 0.8015(5) 0.3781(3) 0.5460(2) 0.0497(9) Uani 1 1 d . . . . .
H4 H 0.7909 0.4548 0.5563 0.060 Uiso 1 1 calc R U . . .
C5 C 0.8330(5) 0.3302(3) 0.4767(2) 0.0505(9) Uani 1 1 d . . . . .
H5 H 0.8495 0.3699 0.4328 0.061 Uiso 1 1 calc R U . . .
C6 C 0.8358(5) 0.2115(3) 0.4841(2) 0.0547(10) Uani 1 1 d . . . . .
H6 H 0.8518 0.1594 0.4463 0.066 Uiso 1 1 calc R U . . .
C7 C 0.8099(5) 0.1866(3) 0.5601(2) 0.0533(9) Uani 1 1 d . . . . .
H7 H 0.8076 0.1149 0.5811 0.064 Uiso 1 1 calc R U . . .
C8 C 0.7885(5) 0.2883(3) 0.5978(2) 0.0536(10) Uani 1 1 d . . . . .
H8 H 0.7690 0.2961 0.6484 0.064 Uiso 1 1 calc R U . . .
C9 C 0.3256(5) 0.3594(3) 0.36550(19) 0.0436(8) Uani 1 1 d . . . . .
C10 C 0.2263(5) 0.4106(3) 0.30016(18) 0.0427(8) Uani 1 1 d . . . . .
C11 C 0.3099(6) 0.5010(3) 0.26395(19) 0.0504(9) Uani 1 1 d . . . . .
H11 H 0.4418 0.5260 0.2808 0.060 Uiso 1 1 calc R U . . .
C12 C 0.2075(7) 0.5580(3) 0.2028(2) 0.0582(10) Uani 1 1 d . . . . .
H12 H 0.2714 0.6193 0.1814 0.070 Uiso 1 1 calc R U . . .
C13 C 0.0161(7) 0.5234(3) 0.1753(2) 0.0606(11) Uani 1 1 d . . . . .
H13 H -0.0527 0.5609 0.1355 0.073 Uiso 1 1 calc R U . . .
C14 C -0.0756(6) 0.4301(3) 0.20796(18) 0.0485(9) Uani 1 1 d . . . . .
C15 C 0.0277(5) 0.3729(3) 0.26991(17) 0.0413(8) Uani 1 1 d . . . . .

loop_
_atom_site_aniso_label
_atom_site_aniso_U_11
_atom_site_aniso_U_22
_atom_site_aniso_U_33
_atom_site_aniso_U_23
_atom_site_aniso_U_13
_atom_site_aniso_U_12
Fe 0.0332(3) 0.0392(3) 0.0335(3) 0.0003(2) -0.00759(18) 0.0024(2)
S 0.0507(6) 0.1067(9) 0.0574(7) -0.0030(6) -0.0031(5) -0.0163(6)
O1 0.0646(18) 0.0474(16) 0.0729(19) -0.0068(13) -0.0026(14) -0.0093(13)
O2 0.0482(15) 0.0668(18) 0.0717(19) -0.0134(15) 0.0093(14) 0.0049(13)
N1 0.0477(17) 0.061(2) 0.0385(16) -0.0014(14) -0.0009(13) -0.0046(15)
N2 0.048(2) 0.106(3) 0.050(2) -0.0003(19) -0.0084(16) 0.0067(19)
C1 0.0416(19) 0.044(2) 0.0404(19) -0.0057(15) -0.0067(15) 0.0100(16)
C2 0.0347(18) 0.050(2) 0.044(2) 0.0017(16) -0.0096(15) -0.0023(15)
C3 0.0390(18) 0.0413(19) 0.0422(19) -0.0018(15) -0.0060(15) 0.0021(14)
C4 0.0376(19) 0.049(2) 0.060(2) -0.0060(18) -0.0106(17) -0.0046(15)
C5 0.038(2) 0.067(3) 0.047(2) 0.0024(19) 0.0002(16) -0.0057(17)
C6 0.039(2) 0.066(3) 0.058(2) -0.015(2) -0.0061(17) 0.0108(18)
C7 0.042(2) 0.051(2) 0.064(3) 0.0078(19) -0.0144(18) 0.0064(16)
C8 0.041(2) 0.072(3) 0.045(2) -0.0054(19) -0.0157(16) 0.0071(18)
C9 0.049(2) 0.0425(19) 0.0379(19) -0.0063(15) -0.0062(16) 0.0076(15)
C10 0.052(2) 0.045(2) 0.0299(17) -0.0075(14) -0.0037(15) 0.0113(16)
C11 0.059(2) 0.047(2) 0.044(2) -0.0051(16) -0.0053(17) -0.0008(17)
C12 0.086(3) 0.049(2) 0.039(2) -0.0013(17) -0.002(2) 0.003(2)
C13 0.079(3) 0.063(3) 0.039(2) 0.0052(19) -0.009(2) 0.020(2)
C14 0.048(2) 0.067(2) 0.0295(18) -0.0046(16) -0.0034(15) 0.0170(18)
C15 0.0476(19) 0.046(2) 0.0306(17) -0.0083(15) 0.0025(15) 0.0105(16)

loop_
_atom_type_symbol
_atom_type_description
_atom_type_scat_dispersion_real
_atom_type_scat_dispersion_imag
_atom_type_scat_source
C C 0.0033 0.0016 'International Tables Vol C Tables 4.2.6.8 and 6.1.1.4'
H H 0.0000 0.0000 'International Tables Vol C Tables 4.2.6.8 and 6.1.1.4'
N N 0.0061 0.0033 'International Tables Vol C Tables 4.2.6.8 and 6.1.1.4'
O O 0.0106 0.0060 'International Tables Vol C Tables 4.2.6.8 and 6.1.1.4'
S S 0.1246 0.1234 'International Tables Vol C Tables 4.2.6.8 and 6.1.1.4'
Fe Fe 0.3463 0.8444 'International Tables Vol C Tables 4.2.6.8 and 6.1.1.4'

loop_
_geom_angle_atom_site_label_1
_geom_angle_atom_site_label_2
_geom_angle_atom_site_label_3
_geom_angle
_geom_angle_site_symmetry_1
_geom_angle_site_symmetry_3
_geom_angle_publ_flag
C1 Fe C2 95.16(15) . . ?
C1 Fe C3 88.80(15) . . ?
C2 Fe C3 89.56(14) . . ?
C1 Fe C8 120.95(15) . . ?
C2 Fe C8 93.38(15) . . ?
C3 Fe C8 149.61(15) . . ?
C1 Fe C7 94.26(15) . . ?
C2 Fe C7 126.43(16) . . ?
C3 Fe C7 143.26(16) . . ?
C8 Fe C7 38.93(14) . . ?
C1 Fe C6 102.63(15) . . ?
C2 Fe C6 157.61(15) . . ?
C3 Fe C6 104.15(15) . . ?
C8 Fe C6 65.85(15) . . ?
C7 Fe C6 39.53(15) . . ?
C1 Fe C4 159.56(15) . . ?
C2 Fe C4 92.94(15) . . ?
C3 Fe C4 110.02(15) . . ?
C8 Fe C4 39.65(14) . . ?
C7 Fe C4 65.98(15) . . ?
C6 Fe C4 65.91(15) . . ?
C1 Fe C5 138.92(16) . . ?
C2 Fe C5 125.79(15) . . ?
C3 Fe C5 88.44(14) . . ?
C8 Fe C5 65.48(15) . . ?
C7 Fe C5 65.67(15) . . ?
C6 Fe C5 39.22(14) . . ?
C4 Fe C5 38.76(14) . . ?
N2 S N1 101.44(17) . . ?
C15 N1 S 106.1(2) . . ?
C14 N2 S 106.6(3) . . ?
O1 C1 Fe 178.8(3) . . ?
O2 C2 Fe 177.9(3) . . ?
C9 C3 Fe 178.6(3) . . ?
C5 C4 C8 107.4(3) . . ?
C5 C4 Fe 71.0(2) . . ?
C8 C4 Fe 69.85(19) . . ?
C5 C4 H4 126.3 . . ?
C8 C4 H4 126.3 . . ?
Fe C4 H4 124.5 . . ?
C4 C5 C6 108.7(3) . . ?
C4 C5 Fe 70.2(2) . . ?
C6 C5 Fe 70.0(2) . . ?
C4 C5 H5 125.6 . . ?
C6 C5 H5 125.6 . . ?
Fe C5 H5 125.8 . . ?
C5 C6 C7 107.3(3) . . ?
C5 C6 Fe 70.8(2) . . ?
C7 C6 Fe 70.1(2) . . ?
C5 C6 H6 126.3 . . ?
C7 C6 H6 126.3 . . ?
Fe C6 H6 124.3 . . ?
C8 C7 C6 108.1(3) . . ?
C8 C7 Fe 70.36(19) . . ?
C6 C7 Fe 70.3(2) . . ?
C8 C7 H7 126.0 . . ?
C6 C7 H7 126.0 . . ?
Fe C7 H7 124.9 . . ?
C7 C8 C4 108.4(3) . . ?
C7 C8 Fe 70.71(19) . . ?
C4 C8 Fe 70.50(19) . . ?
C7 C8 H8 125.8 . . ?
C4 C8 H8 125.8 . . ?
Fe C8 H8 124.6 . . ?
C3 C9 C10 174.6(4) . . ?
C11 C10 C15 115.5(3) . . ?
C11 C10 C9 123.2(3) . . ?
C15 C10 C9 121.3(3) . . ?
C10 C11 C12 124.1(4) . . ?
C10 C11 H11 117.9 . . ?
C12 C11 H11 117.9 . . ?
C13 C12 C11 120.1(4) . . ?
C13 C12 H12 119.9 . . ?
C11 C12 H12 119.9 . . ?
C12 C13 C14 118.8(3) . . ?
C12 C13 H13 120.6 . . ?
C14 C13 H13 120.6 . . ?
N2 C14 C13 126.7(3) . . ?
N2 C14 C15 112.3(4) . . ?
C13 C14 C15 120.9(3) . . ?
N1 C15 C10 126.1(3) . . ?
N1 C15 C14 113.4(3) . . ?
C10 C15 C14 120.5(3) . . ?

loop_
_geom_bond_atom_site_label_1
_geom_bond_atom_site_label_2
_geom_bond_distance
_geom_bond_site_symmetry_2
_geom_bond_publ_flag
Fe C1 1.761(4) . ?
Fe C2 1.763(4) . ?
Fe C3 1.917(3) . ?
Fe C8 2.090(3) . ?
Fe C7 2.094(3) . ?
Fe C6 2.097(4) . ?
Fe C4 2.098(3) . ?
Fe C5 2.109(4) . ?
S N2 1.598(4) . ?
S N1 1.609(3) . ?
O1 C1 1.144(4) . ?
O2 C2 1.145(4) . ?
N1 C15 1.347(4) . ?
N2 C14 1.358(5) . ?
C3 C9 1.208(4) . ?
C4 C5 1.396(5) . ?
C4 C8 1.420(5) . ?
C4 H4 0.9300 . ?
C5 C6 1.412(5) . ?
C5 H5 0.9300 . ?
C6 C7 1.418(5) . ?
C6 H6 0.9300 . ?
C7 C8 1.394(5) . ?
C7 H7 0.9300 . ?
C8 H8 0.9300 . ?
C9 C10 1.434(4) . ?
C10 C11 1.380(5) . ?
C10 C15 1.426(5) . ?
C11 C12 1.416(5) . ?
C11 H11 0.9300 . ?
C12 C13 1.360(5) . ?
C12 H12 0.9300 . ?
C13 C14 1.399(5) . ?
C13 H13 0.9300 . ?
C14 C15 1.430(4) . ?
